data_4325615
loop_
_publ_author_name
'Galina V. Romanenko'
'Ksenia Yu. Maryunina'
'Artem S. Bogomyakov'
'Renad Z. Sagdeev'
'Victor I. Ovcharenko'

_publ_section_title
;
 Relationship between the Thermally Induced Reorientations of Aromatic
 Solvate Molecules in Cu(hfac)2- Nitroxide Breathing Crystals and the
 Character of the Magnetic Anomaly
;
_journal_name_full 'Inorganic Chemistry'
_journal_page_first 6597
_journal_page_last 6609
_journal_paper_doi 10.1021/ic200444e
_journal_volume 50
_journal_year 2011
_chemical_formula_sum 'C29 H32 Cu F12 N4 O6'
_chemical_formula_weight 824.13
_chemical_name_systematic
; 
 ? 
;
_space_group_IT_number 2
_symmetry_cell_setting triclinic
_symmetry_space_group_name_Hall '-P 1'
_symmetry_space_group_name_H-M 'P -1'
_atom_sites_solution_hydrogens geom
_atom_sites_solution_primary direct
_atom_sites_solution_secondary difmap
_audit_creation_method SHELXL-97
_cell_angle_alpha 76.562(3)
_cell_angle_beta 67.355(3)
_cell_angle_gamma 84.937(3)
_cell_formula_units_Z 2
_cell_length_a 10.7038(5)
_cell_length_b 13.3409(7)
_cell_length_c 13.4069(7)
_cell_measurement_reflns_used 6578
_cell_measurement_temperature 125(2)
_cell_measurement_theta_max 23.79
_cell_measurement_theta_min 2.41
_cell_volume 1718.52(16)
_computing_cell_refinement 'Bruker SAINT'
_computing_data_collection 'Bruker APEX2'
_computing_data_reduction 'Bruker SAINT'
_computing_molecular_graphics 'Bruker SHELXTL'
_computing_publication_material 'Bruker SHELXTL'
_computing_structure_refinement 'SHELXL-97 (Sheldrick, 1997)'
_computing_structure_solution 'SHELXS-97 (Sheldrick, 1990)'
_diffrn_ambient_temperature 125(2)
_diffrn_measured_fraction_theta_full 0.955
_diffrn_measured_fraction_theta_max 0.955
_diffrn_measurement_device_type 'Bruker APEX-II CCD'
_diffrn_measurement_method '\f and \w scans'
_diffrn_radiation_monochromator graphite
_diffrn_radiation_source 'fine-focus sealed tube'
_diffrn_radiation_type MoK\a
_diffrn_radiation_wavelength 0.71073
_diffrn_reflns_av_R_equivalents 0.0584
_diffrn_reflns_av_sigmaI/netI 0.0792
_diffrn_reflns_limit_h_max 14
_diffrn_reflns_limit_h_min -14
_diffrn_reflns_limit_k_max 17
_diffrn_reflns_limit_k_min -16
_diffrn_reflns_limit_l_max 17
_diffrn_reflns_limit_l_min -17
_diffrn_reflns_number 27318
_diffrn_reflns_theta_full 28.34
_diffrn_reflns_theta_max 28.34
_diffrn_reflns_theta_min 1.57
_diffrn_standards_number 0
_exptl_absorpt_coefficient_mu 0.748
_exptl_absorpt_correction_T_max 0.4789
_exptl_absorpt_correction_T_min 0.4200
_exptl_absorpt_correction_type multi-scan
_exptl_crystal_density_diffrn 1.593
_exptl_crystal_F_000 838
_refine_diff_density_max 0.474
_refine_diff_density_min -0.584
_refine_diff_density_rms 0.067
_refine_ls_extinction_coef 0.0002(8)
_refine_ls_extinction_expression Fc^*^=kFc[1+0.001xFc^2^\l^3^/sin(2\q)]^-1/4^
_refine_ls_extinction_method SHELXL
_refine_ls_goodness_of_fit_ref 0.706
_refine_ls_hydrogen_treatment constr
_refine_ls_matrix_type fullcycle
_refine_ls_number_parameters 573
_refine_ls_number_reflns 8186
_refine_ls_number_restraints 7
_refine_ls_restrained_S_all 0.710
_refine_ls_R_factor_all 0.0799
_refine_ls_R_factor_gt 0.0434
_refine_ls_shift/su_max 0.031
_refine_ls_shift/su_mean 0.001
_refine_ls_structure_factor_coef Fsqd
_refine_ls_weighting_details 'calc w=1/[\s^2^(Fo^2^)+(0.1191P)^2^+0.0000P] where P=(Fo^2^+2Fc^2^)/3'
_refine_ls_weighting_scheme calc
_refine_ls_wR_factor_gt 0.1206
_refine_ls_wR_factor_ref 0.1421
_reflns_number_gt 5035
_reflns_number_total 8186
_reflns_threshold_expression >2sigma(I)
_cod_data_source_file ic200444e_si_002_20.cif
_cod_data_source_block phbu125
_cod_original_cell_volume 1718.52(15)
_cod_database_code 4325615

loop_
_symmetry_equiv_pos_as_xyz
'x, y, z'
'-x, -y, -z'

loop_
_atom_site_label
_atom_site_type_symbol
_atom_site_fract_x
_atom_site_fract_y
_atom_site_fract_z
_atom_site_U_iso_or_equiv
_atom_site_adp_type
_atom_site_occupancy
_atom_site_symmetry_multiplicity
_atom_site_calc_flag
_atom_site_refinement_flags
_atom_site_disorder_assembly
_atom_site_disorder_group
Cu1 Cu 0.0000 0.5000 0.0000 0.02397(14) Uani 1 2 d S . .
O1 O 0.10771(19) 0.37859(14) 0.03068(15) 0.0319(4) Uani 1 1 d . . .
C1 C 0.2834(3) 0.2607(2) 0.0199(3) 0.0385(7) Uani 1 1 d . . .
F1 F 0.2367(2) 0.20144(14) -0.02575(17) 0.0573(5) Uani 1 1 d . . .
F2 F 0.41764(18) 0.25096(14) -0.01972(17) 0.0575(6) Uani 1 1 d . . .
F3 F 0.2380(2) 0.22028(14) 0.12724(15) 0.0594(6) Uani 1 1 d . . .
C2 C 0.2350(3) 0.3718(2) -0.0044(2) 0.0308(6) Uani 1 1 d . . .
C3 C 0.3307(3) 0.4489(2) -0.0590(2) 0.0361(7) Uani 1 1 d . . .
H3A H 0.4239 0.4310 -0.0812 0.043 Uiso 1 1 calc R . .
C4 C 0.2950(3) 0.5521(2) -0.0827(2) 0.0357(7) Uani 1 1 d . . .
C5 C 0.4092(4) 0.6312(3) -0.1484(3) 0.0522(9) Uani 1 1 d . . .
F4 F 0.3847(12) 0.7177(9) -0.1119(12) 0.105(5) Uani 0.50 1 d P . .
F5 F 0.5224(10) 0.6033(7) -0.1276(7) 0.085(3) Uiso 0.50 1 d P . .
F6 F 0.4473(13) 0.6456(11) -0.2537(7) 0.168(7) Uani 0.50 1 d P . .
F4A F 0.3847(7) 0.6823(7) -0.2342(6) 0.070(2) Uani 0.50 1 d P . .
F5A F 0.3964(14) 0.7038(9) -0.0930(9) 0.088(4) Uani 0.50 1 d P . .
F6A F 0.5281(5) 0.5955(4) -0.1750(8) 0.086(3) Uani 0.50 1 d P . .
O2 O 0.1791(2) 0.59016(15) -0.05821(15) 0.0374(5) Uani 1 1 d . . .
Cu2 Cu 0.0000 0.0000 0.5000 0.02542(14) Uani 1 2 d S . .
O3 O 0.15512(17) 0.06008(14) 0.50448(14) 0.0263(4) Uani 1 1 d . . .
C6 C 0.3685(3) 0.1300(2) 0.4510(2) 0.0337(7) Uani 1 1 d . . .
F7 F 0.3768(2) 0.08335(17) 0.54665(17) 0.0683(7) Uani 1 1 d . . .
F8 F 0.49348(17) 0.13398(16) 0.37544(16) 0.0552(5) Uani 1 1 d . . .
F9 F 0.32922(19) 0.22550(14) 0.45675(18) 0.0565(5) Uani 1 1 d . . .
C7 C 0.2694(3) 0.07330(19) 0.4263(2) 0.0258(6) Uani 1 1 d . . .
C8 C 0.3111(3) 0.0451(2) 0.3254(2) 0.0300(6) Uani 1 1 d . . .
H8A H 0.3990 0.0644 0.2719 0.036 Uiso 1 1 calc R . .
C9 C 0.2273(3) -0.01115(19) 0.3004(2) 0.0268(6) Uani 1 1 d . . .
C10 C 0.2821(3) -0.0410(2) 0.1873(2) 0.0349(7) Uani 1 1 d . . .
F10 F 0.3915(10) 0.0146(7) 0.1124(8) 0.037(2) Uani 0.50 1 d P . .
F11 F 0.3053(18) -0.1468(17) 0.197(2) 0.048(2) Uani 0.50 1 d P . .
F12 F 0.1882(10) -0.0330(10) 0.1435(9) 0.069(4) Uani 0.50 1 d P . .
F10A F 0.3930(13) 0.0025(9) 0.1220(9) 0.098(4) Uani 0.50 1 d P . .
F11A F 0.317(2) -0.1314(18) 0.199(2) 0.077(6) Uani 0.50 1 d P . .
F12A F 0.1957(13) -0.0141(9) 0.1374(10) 0.065(3) Uani 0.50 1 d P . .
O4 O 0.10945(18) -0.04360(14) 0.36061(14) 0.0281(4) Uani 1 1 d . . .
O01 O -0.08235(19) 0.51548(15) 0.16861(17) 0.0381(5) Uani 1 1 d . . .
N1 N -0.0072(2) 0.52446(17) 0.2239(2) 0.0340(6) Uani 1 1 d . . .
C01 C 0.0141(3) 0.6259(2) 0.2442(2) 0.0330(6) Uani 1 1 d . . .
C02 C 0.0480(3) 0.7108(2) 0.1391(2) 0.0389(7) Uani 1 1 d . . .
H02A H -0.0312 0.7244 0.1184 0.058 Uiso 1 1 calc R . .
H02B H 0.1237 0.6885 0.0789 0.058 Uiso 1 1 calc R . .
H02C H 0.0734 0.7737 0.1526 0.058 Uiso 1 1 calc R . .
C03 C -0.1183(3) 0.6515(3) 0.3324(3) 0.0472(8) Uani 1 1 d . . .
H03A H -0.1392 0.5972 0.3998 0.071 Uiso 1 1 calc R . .
H03B H -0.1917 0.6563 0.3049 0.071 Uiso 1 1 calc R . .
H03C H -0.1089 0.7176 0.3490 0.071 Uiso 1 1 calc R . .
C04 C 0.1318(3) 0.5970(2) 0.2862(2) 0.0312(6) Uani 1 1 d . . .
C05 C 0.1267(3) 0.6494(2) 0.3772(2) 0.0403(7) Uani 1 1 d . . .
H05A H 0.2049 0.6278 0.3981 0.060 Uiso 1 1 calc R . .
H05B H 0.0430 0.6298 0.4419 0.060 Uiso 1 1 calc R . .
H05C H 0.1290 0.7243 0.3503 0.060 Uiso 1 1 calc R . .
C06 C 0.2724(3) 0.6065(2) 0.1956(2) 0.0348(7) Uani 1 1 d . . .
H06A H 0.3403 0.5874 0.2290 0.052 Uiso 1 1 calc R . .
H06B H 0.2877 0.6778 0.1530 0.052 Uiso 1 1 calc R . .
H06C H 0.2798 0.5605 0.1463 0.052 Uiso 1 1 calc R . .
N2 N 0.1054(2) 0.48413(17) 0.33250(19) 0.0308(5) Uani 1 1 d . . .
O02 O 0.1617(2) 0.43069(15) 0.39547(16) 0.0364(5) Uani 1 1 d . . .
C07 C 0.0317(3) 0.4454(2) 0.2875(2) 0.0317(6) Uani 1 1 d . . .
C08 C -0.0014(3) 0.3385(2) 0.3083(2) 0.0296(6) Uani 1 1 d . . .
C09 C 0.0314(3) 0.2542(2) 0.3788(2) 0.0268(6) Uani 1 1 d . . .
H09A H 0.0828 0.2593 0.4216 0.032 Uiso 1 1 calc R . .
N3 N -0.0180(2) 0.16667(17) 0.37837(17) 0.0275(5) Uani 1 1 d . A .
N4 N -0.0827(2) 0.19390(17) 0.30586(17) 0.0285(5) Uani 1 1 d . . .
C041 C -0.162(2) 0.122(2) 0.290(2) 0.026(3) Uani 0.50 1 d P A 1
H04A H -0.2590 0.1395 0.3222 0.031 Uiso 0.50 1 calc PR A 1
H04B H -0.1481 0.0518 0.3280 0.031 Uiso 0.50 1 calc PR A 1
C042 C -0.1184(17) 0.1265(10) 0.1591(12) 0.039(4) Uani 0.50 1 d P A 1
H04C H -0.1666 0.1846 0.1285 0.047 Uiso 0.50 1 calc PR A 1
H04D H -0.0202 0.1416 0.1218 0.047 Uiso 0.50 1 calc PR A 1
C043 C -0.1480(10) 0.0236(8) 0.1281(8) 0.056(2) Uani 0.50 1 d P A 1
H04E H -0.0982 0.0252 0.0483 0.067 Uiso 0.50 1 calc PR A 1
H04F H -0.1207 -0.0386 0.1717 0.067 Uiso 0.50 1 calc PR A 1
C044 C -0.2965(8) 0.0241(6) 0.1562(6) 0.0557(19) Uani 0.50 1 d P A 1
H04G H -0.3231 -0.0396 0.1449 0.084 Uiso 0.50 1 calc PR A 1
H04H H -0.3206 0.0835 0.1084 0.084 Uiso 0.50 1 calc PR A 1
H04I H -0.3438 0.0286 0.2338 0.084 Uiso 0.50 1 calc PR A 1
C41 C -0.134(2) 0.109(2) 0.274(2) 0.023(3) Uani 0.50 1 d P A 2
H41A H -0.0995 0.0424 0.3032 0.028 Uiso 0.50 1 calc PR A 2
H41B H -0.2344 0.1069 0.3099 0.028 Uiso 0.50 1 calc PR A 2
C42 C -0.100(2) 0.1190(15) 0.1631(15) 0.085(6) Uani 0.50 1 d P A 2
H42A H -0.0077 0.0911 0.1303 0.102 Uiso 0.50 1 calc PR A 2
H42B H -0.0994 0.1928 0.1270 0.102 Uiso 0.50 1 calc PR A 2
C43 C -0.2046(11) 0.0587(6) 0.1438(7) 0.044(2) Uani 0.50 1 d P A 2
H43A H -0.2983 0.0694 0.1940 0.053 Uiso 0.50 1 calc PR A 2
H43B H -0.1984 0.0790 0.0662 0.053 Uiso 0.50 1 calc PR A 2
C44 C -0.1606(9) -0.0484(6) 0.1701(7) 0.062(2) Uani 0.50 1 d P A 2
H44A H -0.2216 -0.0950 0.1636 0.093 Uiso 0.50 1 calc PR A 2
H44B H -0.1628 -0.0649 0.2459 0.093 Uiso 0.50 1 calc PR A 2
H44C H -0.0682 -0.0568 0.1183 0.093 Uiso 0.50 1 calc PR A 2
C010 C -0.07590(19) 0.29431(15) 0.26372(16) 0.0342(7) Uani 1 1 d . A .
H01A H -0.1146 0.3299 0.2125 0.041 Uiso 1 1 calc R . .
C1S C 0.53529(19) 0.44574(15) 0.55301(16) 0.0367(15) Uani 0.50 1 d PRD . .
C2S C 0.61739(19) 0.39136(15) 0.47469(16) 0.0218(12) Uani 0.50 1 d PR . .
H2SA H 0.6677 0.4274 0.4005 0.026 Uiso 0.50 1 d PR . .
C3S C 0.62658(19) 0.28474(15) 0.50375(16) 0.043(2) Uani 0.50 1 d PR . .
H3SA H 0.6833 0.2472 0.4497 0.051 Uiso 0.50 1 d PR . .
C4S C 0.55367(19) 0.23249(15) 0.61115(16) 0.127(7) Uani 0.50 1 d PR . .
H4SA H 0.5600 0.1589 0.6312 0.152 Uiso 0.50 1 d PR . .
C5S C 0.47157(19) 0.28687(15) 0.68946(16) 0.0449(16) Uani 0.50 1 d PR . .
H5SA H 0.4212 0.2508 0.7636 0.054 Uiso 0.50 1 d PR . .
C6S C 0.46238(19) 0.39349(15) 0.66040(16) 0.0461(17) Uani 0.50 1 d PR . .
H6SA H 0.4057 0.4310 0.7145 0.055 Uiso 0.50 1 d PR . .
C7S C 0.52864(19) 0.56258(15) 0.51659(16) 0.0435(15) Uani 0.50 1 d PRD . .
H7SA H 0.6107 0.5872 0.4555 0.052 Uiso 0.50 1 d PR . .
H7SB H 0.5203 0.5940 0.5764 0.052 Uiso 0.50 1 d PR . .
C8S C 0.41467(19) 0.59094(15) 0.48403(16) 0.34(2) Uani 0.50 1 d PRD . .
H8SA H 0.3365 0.5510 0.5352 0.403 Uiso 0.50 1 d PR . .
H8SB H 0.4345 0.5791 0.4115 0.403 Uiso 0.50 1 d PR . .
C9S C 0.38839(19) 0.70702(15) 0.48420(16) 0.151(9) Uani 0.50 1 d PRD . .
H9SA H 0.4187 0.7272 0.5354 0.182 Uiso 0.50 1 d PR . .
H9SB H 0.2940 0.7232 0.5028 0.182 Uiso 0.50 1 d PR . .
C10S C 0.46616(19) 0.75581(15) 0.37329(16) 0.066(3) Uani 0.50 1 d PRD . .
H10A H 0.4565 0.8292 0.3647 0.099 Uiso 0.50 1 d PR . .
H10B H 0.5597 0.7376 0.3564 0.099 Uiso 0.50 1 d PR . .
H10C H 0.4348 0.7336 0.3238 0.099 Uiso 0.50 1 d PR . .

loop_
_atom_site_aniso_label
_atom_site_aniso_U_11
_atom_site_aniso_U_22
_atom_site_aniso_U_33
_atom_site_aniso_U_23
_atom_site_aniso_U_13
_atom_site_aniso_U_12
Cu1 0.0228(2) 0.0199(3) 0.0265(2) 0.00173(18) -0.01014(19) -0.00013(18)
O1 0.0301(11) 0.0296(11) 0.0291(10) 0.0015(8) -0.0090(8) 0.0040(8)
C1 0.0365(17) 0.0335(17) 0.0446(18) -0.0084(14) -0.0157(15) 0.0073(14)
F1 0.0634(13) 0.0365(11) 0.0801(14) -0.0216(10) -0.0323(11) 0.0084(10)
F2 0.0336(11) 0.0371(11) 0.0881(15) -0.0058(10) -0.0147(10) 0.0110(8)
F3 0.0750(14) 0.0405(12) 0.0470(11) 0.0043(9) -0.0187(10) 0.0227(10)
C2 0.0331(16) 0.0322(16) 0.0275(14) -0.0058(12) -0.0135(12) 0.0068(13)
C3 0.0285(16) 0.0279(16) 0.0470(17) -0.0036(13) -0.0124(14) 0.0049(13)
C4 0.0448(18) 0.0323(17) 0.0334(15) -0.0090(13) -0.0182(14) 0.0042(14)
C5 0.059(2) 0.0308(19) 0.068(3) -0.0042(18) -0.029(2) -0.0020(17)
F4 0.067(5) 0.030(4) 0.228(14) -0.045(6) -0.061(7) 0.020(4)
F6 0.211(13) 0.240(14) 0.037(4) 0.006(6) -0.008(7) -0.195(11)
F4A 0.052(3) 0.097(4) 0.037(4) 0.026(3) -0.010(3) -0.023(3)
F5A 0.147(10) 0.060(6) 0.067(4) -0.011(4) -0.042(5) -0.050(6)
F6A 0.023(2) 0.020(2) 0.173(9) -0.005(4) 0.001(4) -0.0011(16)
O2 0.0463(13) 0.0324(12) 0.0326(11) -0.0066(9) -0.0171(10) 0.0135(10)
Cu2 0.0221(3) 0.0248(3) 0.0269(2) -0.00460(19) -0.00632(19) -0.00365(19)
O3 0.0233(10) 0.0237(10) 0.0285(9) -0.0022(8) -0.0074(8) -0.0031(8)
C6 0.0273(15) 0.0323(17) 0.0375(16) -0.0005(13) -0.0110(13) -0.0043(13)
F7 0.0753(15) 0.0782(16) 0.0604(13) 0.0193(11) -0.0461(12) -0.0409(12)
F8 0.0239(10) 0.0708(14) 0.0687(13) -0.0285(11) -0.0046(9) -0.0127(9)
F9 0.0455(11) 0.0332(11) 0.1033(17) -0.0287(11) -0.0344(11) 0.0034(9)
C7 0.0247(14) 0.0171(13) 0.0317(14) 0.0026(11) -0.0107(12) -0.0011(11)
C8 0.0248(14) 0.0243(15) 0.0334(15) -0.0005(12) -0.0054(12) -0.0030(11)
C9 0.0313(15) 0.0164(13) 0.0285(13) -0.0021(11) -0.0091(12) 0.0035(11)
C10 0.0370(18) 0.0251(17) 0.0320(15) -0.0041(13) -0.0020(13) -0.0038(13)
F10 0.037(4) 0.027(3) 0.031(3) 0.006(3) 0.000(3) -0.009(3)
F11 0.074(5) 0.017(6) 0.044(4) -0.016(4) -0.009(4) 0.003(3)
F12 0.032(4) 0.144(9) 0.034(4) -0.038(5) -0.001(3) -0.016(4)
F10A 0.090(7) 0.120(9) 0.050(5) -0.052(5) 0.042(4) -0.064(6)
F11A 0.145(12) 0.017(6) 0.042(5) -0.010(4) -0.006(6) 0.007(6)
F12A 0.101(8) 0.052(4) 0.056(5) -0.011(3) -0.050(5) 0.028(4)
O4 0.0266(10) 0.0249(10) 0.0280(9) -0.0031(8) -0.0061(8) -0.0020(8)
O01 0.0301(11) 0.0276(11) 0.0534(13) 0.0058(9) -0.0202(10) -0.0025(9)
N1 0.0271(12) 0.0232(13) 0.0466(14) 0.0030(11) -0.0139(11) -0.0021(10)
C01 0.0304(15) 0.0196(14) 0.0415(16) 0.0001(12) -0.0095(13) -0.0002(12)
C02 0.0442(18) 0.0219(15) 0.0456(18) -0.0015(13) -0.0146(15) -0.0014(13)
C03 0.0352(18) 0.0398(19) 0.052(2) 0.0019(15) -0.0078(15) 0.0045(15)
C04 0.0298(15) 0.0221(15) 0.0336(15) -0.0013(12) -0.0048(12) -0.0039(12)
C05 0.0428(18) 0.0319(17) 0.0367(16) -0.0084(14) -0.0034(14) -0.0037(14)
C06 0.0307(16) 0.0299(16) 0.0377(16) -0.0079(13) -0.0051(13) -0.0031(12)
N2 0.0275(13) 0.0230(13) 0.0368(13) -0.0001(10) -0.0101(11) -0.0009(10)
O02 0.0360(12) 0.0313(12) 0.0411(11) -0.0019(9) -0.0167(10) -0.0014(9)
C07 0.0237(14) 0.0247(15) 0.0396(16) 0.0029(12) -0.0100(12) -0.0003(12)
C08 0.0252(14) 0.0231(15) 0.0346(15) 0.0007(12) -0.0087(12) -0.0009(11)
C09 0.0276(14) 0.0203(14) 0.0304(14) -0.0044(11) -0.0097(12) 0.0014(11)
N3 0.0299(12) 0.0230(12) 0.0290(12) -0.0021(10) -0.0125(10) 0.0002(10)
N4 0.0295(13) 0.0227(12) 0.0304(12) 0.0035(10) -0.0125(10) -0.0052(10)
C041 0.026(9) 0.018(7) 0.030(8) -0.005(5) -0.006(7) 0.000(5)
C042 0.060(7) 0.025(5) 0.034(6) 0.021(4) -0.033(6) -0.013(5)
C043 0.051(6) 0.046(7) 0.068(6) -0.035(5) -0.007(5) 0.001(4)
C044 0.058(5) 0.054(5) 0.073(5) -0.030(4) -0.034(4) -0.001(4)
C41 0.017(7) 0.021(8) 0.026(7) -0.004(5) -0.003(6) -0.001(4)
C42 0.063(9) 0.118(15) 0.076(11) -0.052(9) 0.000(7) -0.050(8)
C43 0.065(7) 0.031(5) 0.050(5) -0.018(4) -0.033(5) 0.012(4)
C44 0.089(7) 0.032(4) 0.078(6) -0.010(4) -0.047(5) -0.001(4)
C010 0.0312(16) 0.0276(16) 0.0373(15) 0.0090(12) -0.0143(13) -0.0041(12)
C1S 0.035(3) 0.031(4) 0.056(4) -0.026(3) -0.022(3) 0.015(3)
C2S 0.012(3) 0.018(3) 0.024(3) 0.000(2) 0.004(2) -0.008(2)
C3S 0.040(5) 0.017(3) 0.071(6) -0.018(4) -0.019(4) 0.019(3)
C4S 0.189(14) 0.041(7) 0.272(19) -0.072(10) -0.205(14) 0.047(8)
C5S 0.050(4) 0.037(4) 0.047(4) -0.003(3) -0.021(3) -0.002(3)
C6S 0.040(4) 0.059(5) 0.035(3) -0.015(3) -0.009(3) 0.003(3)
C7S 0.040(4) 0.043(4) 0.047(4) -0.008(3) -0.018(3) 0.005(3)
C8S 0.48(4) 0.033(7) 0.80(6) -0.097(17) -0.58(4) 0.063(13)
C9S 0.036(6) 0.37(3) 0.050(7) -0.078(12) 0.017(5) -0.076(10)
C10S 0.037(5) 0.093(9) 0.062(6) 0.019(5) -0.028(5) -0.025(5)

loop_
_atom_type_symbol
_atom_type_description
_atom_type_scat_dispersion_real
_atom_type_scat_dispersion_imag
_atom_type_scat_source
C C 0.0033 0.0016 'International Tables Vol C Tables 4.2.6.8 and 6.1.1.4'
H H 0.0000 0.0000 'International Tables Vol C Tables 4.2.6.8 and 6.1.1.4'
N N 0.0061 0.0033 'International Tables Vol C Tables 4.2.6.8 and 6.1.1.4'
O O 0.0106 0.0060 'International Tables Vol C Tables 4.2.6.8 and 6.1.1.4'
F F 0.0171 0.0103 'International Tables Vol C Tables 4.2.6.8 and 6.1.1.4'
Cu Cu 0.3201 1.2651 'International Tables Vol C Tables 4.2.6.8 and 6.1.1.4'

loop_
_geom_angle_atom_site_label_1
_geom_angle_atom_site_label_2
_geom_angle_atom_site_label_3
_geom_angle
_geom_angle_site_symmetry_1
_geom_angle_site_symmetry_3
O1 Cu1 O1 180.0 2_565 .
O1 Cu1 O2 92.12(8) 2_565 .
O1 Cu1 O2 87.88(8) . .
O1 Cu1 O2 87.88(8) 2_565 2_565
O1 Cu1 O2 92.12(8) . 2_565
O2 Cu1 O2 180.0 . 2_565
O1 Cu1 O01 86.71(7) 2_565 .
O1 Cu1 O01 93.29(7) . .
O2 Cu1 O01 99.28(7) . .
O2 Cu1 O01 80.72(7) 2_565 .
O1 Cu1 O01 93.29(7) 2_565 2_565
O1 Cu1 O01 86.71(7) . 2_565
O2 Cu1 O01 80.72(7) . 2_565
O2 Cu1 O01 99.28(7) 2_565 2_565
O01 Cu1 O01 180.0 . 2_565
C2 O1 Cu1 127.20(18) . .
F3 C1 F2 107.8(2) . .
F3 C1 F1 106.6(3) . .
F2 C1 F1 106.5(2) . .
F3 C1 C2 111.6(2) . .
F2 C1 C2 113.6(3) . .
F1 C1 C2 110.3(2) . .
O1 C2 C3 129.1(3) . .
O1 C2 C1 112.4(3) . .
C3 C2 C1 118.5(3) . .
C2 C3 C4 122.1(3) . .
O2 C4 C3 128.1(3) . .
O2 C4 C5 114.0(3) . .
C3 C4 C5 117.9(3) . .
F6A C5 F6 78.2(8) . .
F6A C5 F4A 112.0(6) . .
F6 C5 F4A 35.6(8) . .
F6A C5 F5A 109.9(8) . .
F6 C5 F5A 125.4(8) . .
F4A C5 F5A 101.6(7) . .
F6A C5 F4 118.2(7) . .
F6 C5 F4 113.5(9) . .
F4A C5 F4 87.2(7) . .
F5A C5 F4 14.6(9) . .
F6A C5 F5 28.5(6) . .
F6 C5 F5 104.9(8) . .
F4A C5 F5 134.6(6) . .
F5A C5 F5 86.2(7) . .
F4 C5 F5 97.9(7) . .
F6A C5 C4 115.9(4) . .
F6 C5 C4 114.5(5) . .
F4A C5 C4 107.1(5) . .
F5A C5 C4 109.5(6) . .
F4 C5 C4 112.4(7) . .
F5 C5 C4 112.2(5) . .
F6A F5 C5 68.5(12) . .
F4A F6 C5 73.6(11) . .
F4A F6 F6A 121.3(14) . .
C5 F6 F6A 50.4(5) . .
F6 F4A C5 70.8(11) . .
F5 F6A C5 83.0(12) . .
F5 F6A F6 130.4(14) . .
C5 F6A F6 51.4(5) . .
C4 O2 Cu1 123.1(2) . .
O3 Cu2 O3 180.0 . 2_556
O3 Cu2 O4 92.39(7) . .
O3 Cu2 O4 87.61(7) 2_556 .
O3 Cu2 O4 87.61(7) . 2_556
O3 Cu2 O4 92.39(7) 2_556 2_556
O4 Cu2 O4 180.000(2) . 2_556
O3 Cu2 N3 85.73(7) . .
O3 Cu2 N3 94.27(7) 2_556 .
O4 Cu2 N3 85.00(7) . .
O4 Cu2 N3 95.00(7) 2_556 .
O3 Cu2 N3 94.27(7) . 2_556
O3 Cu2 N3 85.73(7) 2_556 2_556
O4 Cu2 N3 95.00(7) . 2_556
O4 Cu2 N3 85.00(7) 2_556 2_556
N3 Cu2 N3 180.0 . 2_556
C7 O3 Cu2 124.67(17) . .
F9 C6 F7 108.0(3) . .
F9 C6 F8 107.3(2) . .
F7 C6 F8 106.5(2) . .
F9 C6 C7 111.1(2) . .
F7 C6 C7 110.5(2) . .
F8 C6 C7 113.2(2) . .
O3 C7 C8 128.4(2) . .
O3 C7 C6 112.5(2) . .
C8 C7 C6 119.1(2) . .
C7 C8 C9 121.6(3) . .
O4 C9 C8 128.0(3) . .
O4 C9 C10 113.6(2) . .
C8 C9 C10 118.3(2) . .
F11A C10 F10A 100.8(13) . .
F11A C10 F12A 116.7(13) . .
F10A C10 F12A 106.3(8) . .
F11A C10 F12 106.5(13) . .
F10A C10 F12 114.0(8) . .
F12A C10 F12 11.1(11) . .
F11A C10 F10 106.9(12) . .
F10A C10 F10 7.1(8) . .
F12A C10 F10 100.0(7) . .
F12 C10 F10 108.2(6) . .
F11A C10 F11 8.7(19) . .
F10A C10 F11 106.2(10) . .
F12A C10 F11 108.2(10) . .
F12 C10 F11 97.9(10) . .
F10 C10 F11 111.7(9) . .
F11A C10 C9 109.1(12) . .
F10A C10 C9 113.3(6) . .
F12A C10 C9 110.3(6) . .
F12 C10 C9 112.1(5) . .
F10 C10 C9 113.6(5) . .
F11 C10 C9 112.1(10) . .
C9 O4 Cu2 123.32(17) . .
N1 O01 Cu1 123.25(17) . .
O01 N1 C07 124.5(2) . .
O01 N1 C01 121.9(2) . .
C07 N1 C01 112.1(2) . .
N1 C01 C03 106.5(2) . .
N1 C01 C02 111.5(2) . .
C03 C01 C02 109.8(2) . .
N1 C01 C04 99.8(2) . .
C03 C01 C04 113.9(2) . .
C02 C01 C04 114.6(2) . .
N2 C04 C06 106.4(2) . .
N2 C04 C05 109.5(2) . .
C06 C04 C05 110.5(2) . .
N2 C04 C01 100.0(2) . .
C06 C04 C01 114.8(2) . .
C05 C04 C01 114.7(2) . .
O02 N2 C07 125.1(2) . .
O02 N2 C04 122.3(2) . .
C07 N2 C04 111.9(2) . .
N1 C07 N2 107.8(2) . .
N1 C07 C08 126.8(3) . .
N2 C07 C08 125.3(2) . .
C010 C08 C09 103.7(2) . .
C010 C08 C07 127.8(2) . .
C09 C08 C07 128.5(3) . .
N3 C09 C08 111.7(2) . .
C09 N3 N4 104.9(2) . .
C09 N3 Cu2 123.19(16) . .
N4 N3 Cu2 131.78(16) . .
C010 N4 N3 112.1(2) . .
C010 N4 C041 125.0(11) . .
N3 N4 C041 122.5(12) . .
C010 N4 C41 129.0(10) . .
N3 N4 C41 118.4(10) . .
C041 N4 C41 13.3(13) . .
N4 C041 C042 110.4(19) . .
C043 C042 C041 115.9(14) . .
C044 C043 C042 105.0(9) . .
C42 C41 N4 115(2) . .
C41 C42 C43 109.1(19) . .
C44 C43 C42 101.5(9) . .
N4 C010 C08 107.60(19) . .
C8S C1S C7S 77.8(3) 2_666 2_666
C8S C1S C6S 112.7(3) 2_666 .
C7S C1S C6S 110.36(16) 2_666 .
C8S C1S C2S 9.1(3) 2_666 .
C7S C1S C2S 70.52(16) 2_666 .
C6S C1S C2S 120.0 . .
C8S C1S C7S 124.8(3) 2_666 .
C7S C1S C7S 88.18(16) 2_666 .
C6S C1S C7S 122.2 . .
C2S C1S C7S 117.8 . .
C8S C2S C9S 102.2(4) 2_666 2_666
C8S C2S C3S 110.6(4) 2_666 .
C9S C2S C3S 8.59(17) 2_666 .
C8S C2S C1S 11.8(3) 2_666 .
C9S C2S C1S 111.47(17) 2_666 .
C3S C2S C1S 120.0 . .
C8S C2S C7S 64.0(3) 2_666 2_666
C9S C2S C7S 111.5(3) 2_666 2_666
C3S C2S C7S 116.56(14) . 2_666
C1S C2S C7S 54.45(15) . 2_666
C9S C3S C2S 61.0(10) 2_666 .
C9S C3S C4S 59.4(10) 2_666 .
C2S C3S C4S 120.0 . .
C9S C3S C10S 49.8(9) 2_666 2_666
C2S C3S C10S 110.42(15) . 2_666
C4S C3S C10S 9.65(14) . 2_666
C9S C3S C8S 42.1(9) 2_666 2_666
C2S C3S C8S 19.77(13) . 2_666
C4S C3S C8S 100.40(13) . 2_666
C10S C3S C8S 90.9(2) 2_666 2_666
C10S C4S C9S 110.1(8) 2_666 2_666
C10S C4S C5S 6.5(8) 2_666 .
C9S C4S C5S 111.57(18) 2_666 .
C10S C4S C3S 118.6(7) 2_666 .
C9S C4S C3S 8.49(17) 2_666 .
C5S C4S C3S 120.0 . .
C10S C5S C6S 119.7(2) 2_666 .
C10S C5S C4S 1.8(2) 2_666 .
C6S C5S C4S 120.0 . .
C5S C6S C1S 120.0 . .
C5S C6S C8S 96.72(12) . 2_666
C1S C6S C8S 23.40(12) . 2_666
C1S C7S C8S 32.73(16) 2_666 .
C1S C7S C1S 91.81(16) 2_666 .
C8S C7S C1S 110.2 . .
C1S C7S C2S 55.03(14) 2_666 2_666
C8S C7S C2S 22.63(14) . 2_666
C1S C7S C2S 115.66(14) . 2_666
C1S C7S C7S 48.86(13) 2_666 2_666
C8S C7S C7S 71.77(11) . 2_666
C1S C7S C7S 42.96(11) . 2_666
C2S C7S C7S 86.30(18) 2_666 2_666
C2S C8S C1S 159.0(6) 2_666 2_666
C2S C8S C7S 93.3(4) 2_666 .
C1S C8S C7S 69.5(3) 2_666 .
C2S C8S C9S 54.9(4) 2_666 .
C1S C8S C9S 140.2(3) 2_666 .
C7S C8S C9S 106.7 . .
C2S C8S C3S 49.7(3) 2_666 2_666
C1S C8S C3S 145.7(4) 2_666 2_666
C7S C8S C3S 107.63(13) . 2_666
C9S C8S C3S 5.50(13) . 2_666
C2S C8S C6S 150.9(5) 2_666 2_666
C1S C8S C6S 43.9(2) 2_666 2_666
C7S C8S C6S 86.49(12) . 2_666
C9S C8S C6S 97.30(12) . 2_666
C3S C8S C6S 102.7(2) 2_666 2_666
C3S C9S C4S 112.1(11) 2_666 2_666
C3S C9S C2S 110.5(11) 2_666 2_666
C4S C9S C2S 136.9(3) 2_666 2_666
C3S C9S C10S 123.4(10) 2_666 .
C4S C9S C10S 11.31(17) 2_666 .
C2S C9S C10S 125.73(17) 2_666 .
C3S C9S C8S 132.4(10) 2_666 .
C4S C9S C8S 114.07(18) 2_666 .
C2S C9S C8S 22.88(17) 2_666 .
C10S C9S C8S 103.0 . .
C4S C10S C5S 171.8(10) 2_666 2_666
C4S C10S C9S 58.6(7) 2_666 .
C5S C10S C9S 123.1(2) 2_666 .
C4S C10S C3S 51.7(7) 2_666 2_666
C5S C10S C3S 129.8(3) 2_666 2_666
C9S C10S C3S 6.83(14) . 2_666

loop_
_geom_bond_atom_site_label_1
_geom_bond_atom_site_label_2
_geom_bond_distance
_geom_bond_site_symmetry_2
Cu1 O1 1.9616(18) 2_565
Cu1 O1 1.9616(18) .
Cu1 O2 2.133(2) .
Cu1 O2 2.133(2) 2_565
Cu1 O01 2.140(2) .
Cu1 O01 2.140(2) 2_565
O1 C2 1.261(3) .
C1 F3 1.321(3) .
C1 F2 1.333(3) .
C1 F1 1.334(3) .
C1 C2 1.529(4) .
C2 C3 1.379(4) .
C3 C4 1.393(4) .
C4 O2 1.249(3) .
C4 C5 1.533(5) .
C5 F6A 1.263(6) .
C5 F6 1.282(9) .
C5 F4A 1.302(8) .
C5 F5A 1.319(11) .
C5 F4 1.323(11) .
C5 F5 1.348(10) .
F5 F6A 0.647(14) .
F6 F4A 0.790(17) .
F6 F6A 1.606(15) .
Cu2 O3 1.9331(17) .
Cu2 O3 1.9331(17) 2_556
Cu2 O4 1.9754(18) .
Cu2 O4 1.9754(18) 2_556
Cu2 N3 2.474(2) .
Cu2 N3 2.474(2) 2_556
O3 C7 1.261(3) .
C6 F9 1.315(3) .
C6 F7 1.322(3) .
C6 F8 1.328(3) .
C6 C7 1.529(4) .
C7 C8 1.382(4) .
C8 C9 1.396(4) .
C9 O4 1.257(3) .
C9 C10 1.535(4) .
C10 F11A 1.22(2) .
C10 F10A 1.264(13) .
C10 F12A 1.318(12) .
C10 F12 1.332(12) .
C10 F10 1.354(10) .
C10 F11 1.40(2) .
O01 N1 1.314(3) .
N1 C07 1.338(3) .
N1 C01 1.494(4) .
C01 C03 1.528(4) .
C01 C02 1.529(4) .
C01 C04 1.553(4) .
C04 N2 1.496(3) .
C04 C06 1.520(4) .
C04 C05 1.524(4) .
N2 O02 1.273(3) .
N2 C07 1.355(4) .
C07 C08 1.437(4) .
C08 C010 1.398(3) .
C08 C09 1.405(3) .
C09 N3 1.326(3) .
N3 N4 1.366(3) .
N4 C010 1.324(3) .
N4 C041 1.43(3) .
N4 C41 1.51(3) .
C041 C042 1.62(3) .
C042 C043 1.613(19) .
C043 C044 1.485(11) .
C41 C42 1.36(3) .
C42 C43 1.57(2) .
C43 C44 1.470(10) .
C1S C8S 0.797(4) 2_666
C1S C7S 1.380(4) 2_666
C1S C6S 1.3900 .
C1S C2S 1.3901 .
C1S C7S 1.5253 .
C2S C8S 0.616(4) 2_666
C2S C9S 1.297(4) 2_666
C2S C3S 1.3900 .
C2S C7S 1.599(4) 2_666
C3S C9S 0.222(4) 2_666
C3S C4S 1.3900 .
C3S C10S 1.554(4) 2_666
C3S C8S 1.707(4) 2_666
C4S C10S 0.297(4) 2_666
C4S C9S 1.292(4) 2_666
C4S C5S 1.3900 .
C5S C10S 1.095(4) 2_666
C5S C6S 1.3899 .
C6S C8S 1.850(4) 2_666
C7S C1S 1.380(4) 2_666
C7S C8S 1.4401 .
C7S C2S 1.599(4) 2_666
C7S C7S 2.024(4) 2_666
C8S C2S 0.617(4) 2_666
C8S C1S 0.797(4) 2_666
C8S C9S 1.5497 .
C8S C3S 1.707(4) 2_666
C8S C6S 1.850(4) 2_666
C9S C3S 0.221(4) 2_666
C9S C4S 1.292(4) 2_666
C9S C2S 1.297(4) 2_666
C9S C10S 1.4214 .
C10S C4S 0.297(4) 2_666
C10S C5S 1.096(4) 2_666
C10S C3S 1.554(4) 2_666
